data_1552640
loop_
_publ_author_name
'Sim, Dawn Su-Yin'
'Navanesan, Suerialoasan'
'Sim, Kae-Shin'
'Gurusamy, Subramaniam'
'Lim, Siew-Huah'
'Low, Yun-Yee'
'Kam, Toh-Seok'

_publ_section_title
;
 Conolodinines A-D, Aspidosperma- Aspidosperma Bisindole Alkaloids with
 Antiproliferative Activity from Tabernaemontana corymbosa.
;
_journal_issue 4
_journal_name_full 'Journal of natural products'
_journal_page_first 850
_journal_page_last 858
_journal_paper_doi 10.1021/acs.jnatprod.8b00919
_journal_volume 82
_journal_year 2019
_chemical_absolute_configuration ad
_chemical_formula_moiety 'C43 H46 N4 O10'
_chemical_formula_sum 'C43 H46 N4 O10'
_chemical_formula_weight 778.84
_chemical_name_common Polyervinine
_chemical_temperature_decomposition_gt 453
_space_group_crystal_system orthorhombic
_space_group_IT_number 19
_space_group_name_Hall 'P 2ac 2ab'
_space_group_name_H-M_alt 'P 21 21 21'
_atom_sites_solution_hydrogens mixed
_audit_creation_method SHELXL-2014/7
_cell_angle_alpha 90
_cell_angle_beta 90
_cell_angle_gamma 90
_cell_formula_units_Z 4
_cell_length_a 11.0126(4)
_cell_length_b 15.0348(11)
_cell_length_c 23.3914(12)
_cell_measurement_reflns_used 2617
_cell_measurement_temperature 142(5)
_cell_measurement_theta_max 73.3150
_cell_measurement_theta_min 4.7480
_cell_volume 3873.0(4)
_computing_cell_refinement
;
CrysAlisPro, Agilent Technologies,
Version 1.171.36.28 (release 01-02-2013 CrysAlis171 .NET)
(compiled Feb  1 2013,16:14:44)
;
_computing_data_collection
;
CrysAlisPro, Agilent Technologies,
Version 1.171.36.28 (release 01-02-2013 CrysAlis171 .NET)
(compiled Feb  1 2013,16:14:44)
;
_computing_data_reduction
;
CrysAlisPro, Agilent Technologies,
Version 1.171.36.28 (release 01-02-2013 CrysAlis171 .NET)
(compiled Feb  1 2013,16:14:44)
;
_computing_molecular_graphics 'X-SEED (Barbour, 2001)'
_computing_publication_material 'enCIFer (Allen et al., 2004)'
_computing_structure_refinement 'SHELXL-2014/7 (Sheldrick, 2014)'
_computing_structure_solution 'SHELXS-2014/7 (Sheldrick, 2014)'
_diffrn_ambient_temperature 142(5)
_diffrn_measured_fraction_theta_full 0.999
_diffrn_measured_fraction_theta_max 0.977
_diffrn_measurement_device_type 'SuperNova, Dual, Cu at zero, Atlas'
_diffrn_measurement_method '\w scan'
_diffrn_radiation_type CuK\a
_diffrn_radiation_wavelength 1.54178
_diffrn_reflns_av_R_equivalents 0.0479
_diffrn_reflns_av_unetI/netI 0.0823
_diffrn_reflns_Laue_measured_fraction_full 0.999
_diffrn_reflns_Laue_measured_fraction_max 0.977
_diffrn_reflns_limit_h_max 13
_diffrn_reflns_limit_h_min -8
_diffrn_reflns_limit_k_max 16
_diffrn_reflns_limit_k_min -18
_diffrn_reflns_limit_l_max 28
_diffrn_reflns_limit_l_min -20
_diffrn_reflns_number 10378
_diffrn_reflns_point_group_measured_fraction_full 0.929
_diffrn_reflns_point_group_measured_fraction_max 0.889
_diffrn_reflns_theta_full 67.679
_diffrn_reflns_theta_max 73.970
_diffrn_reflns_theta_min 3.779
_diffrn_source 'micro-focus sealed X-ray tube'
_exptl_absorpt_coefficient_mu 0.788
_exptl_absorpt_correction_T_max 1.00000
_exptl_absorpt_correction_T_min 0.73859
_exptl_absorpt_correction_type multi-scan
_exptl_absorpt_process_details
;
CrysAlisPro 1.171.38.42b (Rigaku Oxford Diffraction, 2015)
Empirical absorption correction using spherical harmonics,
 implemented in SCALE3 ABSPACK scaling algorithm.
;
_exptl_crystal_colour purple
_exptl_crystal_density_diffrn 1.336
_exptl_crystal_description block
_exptl_crystal_F_000 1648
_exptl_crystal_size_max 0.5
_exptl_crystal_size_mid 0.32
_exptl_crystal_size_min 0.05
_refine_diff_density_max 0.455
_refine_diff_density_min -0.256
_refine_diff_density_rms 0.059
_refine_ls_abs_structure_details
;
 Flack x determined using 1582 quotients [(I+)-(I-)]/[(I+)+(I-)]
 (Parsons, Flack and Wagner, Acta Cryst. B69 (2013) 249-259).
;
_refine_ls_abs_structure_Flack -0.2(2)
_refine_ls_extinction_method none
_refine_ls_goodness_of_fit_ref 1.055
_refine_ls_hydrogen_treatment mixed
_refine_ls_matrix_type full
_refine_ls_number_parameters 528
_refine_ls_number_reflns 6990
_refine_ls_number_restraints 0
_refine_ls_restrained_S_all 1.055
_refine_ls_R_factor_all 0.0878
_refine_ls_R_factor_gt 0.0606
_refine_ls_shift/su_max <0.001
_refine_ls_shift/su_mean <0.001
_refine_ls_structure_factor_coef Fsqd
_refine_ls_weighting_details 'w=1/[\s^2^(Fo^2^)+(0.0724P)^2^+0.2336P] where P=(Fo^2^+2Fc^2^)/3'
_refine_ls_weighting_scheme calc
_refine_ls_wR_factor_gt 0.1426
_refine_ls_wR_factor_ref 0.1595
_reflns_Friedel_coverage 0.630
_reflns_Friedel_fraction_full 0.840
_reflns_Friedel_fraction_max 0.777
_reflns_number_gt 5242
_reflns_number_total 6990
_reflns_threshold_expression 'I > 2\s(I)'
_cod_data_source_file np8b00919_si_004.cif
_cod_data_source_block Polyervinine
_cod_depositor_comments
;
The following automatic conversions were performed:

data name '_chemical_melting_point' was changed to
'_chemical_temperature_decomposition_gt' since the value was
specified as 'more than' ('>') a certain temperature. The value
'>453K dec.' was changed to '453' -- it should be numeric and without
a unit designator.

Automatic conversion script
Id: cif_fix_values 6909 2019-04-08 15:41:33Z antanas 
;
_cod_database_code 1552640
_shelx_shelxl_version_number 2014/7
_shelx_space_group_comment
;
The symmetry employed for this shelxl refinement is uniquely defined
by the following loop, which should always be used as a source of
symmetry information in preference to the above space-group names.
They are only intended as comments.
;

loop_
_space_group_symop_operation_xyz
'x, y, z'
'-x+1/2, -y, z+1/2'
'-x, y+1/2, -z+1/2'
'x+1/2, -y+1/2, -z'

loop_
_atom_site_label
_atom_site_type_symbol
_atom_site_fract_x
_atom_site_fract_y
_atom_site_fract_z
_atom_site_U_iso_or_equiv
_atom_site_adp_type
_atom_site_occupancy
_atom_site_site_symmetry_order
_atom_site_calc_flag
_atom_site_refinement_flags_posn
_atom_site_refinement_flags_adp
C2 C 1.0766(4) 0.4738(4) 1.0408(2) 0.0338(12) Uani 1 1 d . .
C3 C 0.7312(4) 0.6378(4) 0.9609(2) 0.0291(11) Uani 1 1 d . .
H3 H 0.6505 0.6175 0.9490 0.035 Uiso 1 1 calc R U
C5 C 0.8496(5) 0.5051(4) 0.9241(2) 0.0332(12) Uani 1 1 d . .
H5A H 0.8843 0.5395 0.8930 0.040 Uiso 1 1 calc R U
H5B H 0.7822 0.4700 0.9097 0.040 Uiso 1 1 calc R U
C6 C 0.9450(5) 0.4469(4) 0.9532(2) 0.0358(12) Uani 1 1 d . .
H6A H 0.9962 0.4173 0.9254 0.043 Uiso 1 1 calc R U
H6B H 0.9075 0.4027 0.9777 0.043 Uiso 1 1 calc R U
C7 C 1.0186(5) 0.5164(4) 0.9889(2) 0.0311(11) Uani 1 1 d . .
C8 C 1.1287(4) 0.5453(4) 0.9553(2) 0.0322(12) Uani 1 1 d . .
C9 C 1.1412(4) 0.6022(4) 0.9126(2) 0.0363(13) Uani 1 1 d . .
H9 H 1.0744 0.6331 0.8986 0.044 Uiso 1 1 calc R U
C10 C 1.2631(5) 0.6161(4) 0.8873(3) 0.0383(13) Uani 1 1 d . .
C11 C 1.3719(5) 0.5611(5) 0.9116(2) 0.0388(14) Uani 1 1 d . .
C12 C 1.3486(4) 0.5031(4) 0.9588(3) 0.0374(13) Uani 1 1 d . .
C13 C 1.2347(5) 0.4975(4) 0.9799(2) 0.0351(12) Uani 1 1 d . .
C14 C 0.7244(4) 0.6913(4) 1.0175(2) 0.0290(11) Uani 1 1 d . .
H14 H 0.6417 0.7141 1.0222 0.035 Uiso 1 1 calc R U
C15 C 0.7557(4) 0.6337(4) 1.0691(2) 0.0291(11) Uani 1 1 d . .
H15A H 0.7479 0.6706 1.1034 0.035 Uiso 1 1 calc R U
C16 C 1.0197(5) 0.4642(4) 1.0911(2) 0.0338(12) Uani 1 1 d . .
C17 C 0.8928(4) 0.5029(4) 1.0952(2) 0.0323(12) Uani 1 1 d . .
H17A H 0.8691 0.5073 1.1351 0.039 Uiso 1 1 calc R U
H17B H 0.8358 0.4638 1.0761 0.039 Uiso 1 1 calc R U
C18 C 0.9692(5) 0.6657(4) 1.1616(2) 0.0386(13) Uani 1 1 d . .
H18A H 0.8860 0.6735 1.1727 0.058 Uiso 1 1 calc R U
H18B H 1.0166 0.7147 1.1754 0.058 Uiso 1 1 calc R U
H18C H 0.9998 0.6113 1.1774 0.058 Uiso 1 1 calc R U
C19 C 0.9775(4) 0.6619(4) 1.0960(2) 0.0305(11) Uani 1 1 d . .
H19C H 1.0597 0.6454 1.0855 0.037 Uiso 1 1 calc R U
H19D H 0.9626 0.7210 1.0810 0.037 Uiso 1 1 calc R U
C20 C 0.8886(4) 0.5965(4) 1.0673(2) 0.0287(11) Uani 1 1 d . .
C21 C 0.9230(4) 0.5880(4) 1.0032(2) 0.0275(11) Uani 1 1 d . .
H21 H 0.9510 0.6458 0.9891 0.033 Uiso 1 1 calc R U
C22 C 1.0841(5) 0.4222(4) 1.1388(2) 0.0362(13) Uani 1 1 d . .
C23 C 1.0806(5) 0.3773(5) 1.2356(3) 0.0498(17) Uani 1 1 d . .
H23A H 1.0991 0.3164 1.2271 0.075 Uiso 1 1 calc R U
H23B H 1.0292 0.3801 1.2687 0.075 Uiso 1 1 calc R U
H23C H 1.1546 0.4091 1.2430 0.075 Uiso 1 1 calc R U
C24 C 1.4966(8) 0.3881(6) 0.9573(4) 0.075(3) Uani 1 1 d . .
H24A H 1.4363 0.3434 0.9500 0.112 Uiso 1 1 calc R U
H24B H 1.5606 0.3632 0.9801 0.112 Uiso 1 1 calc R U
H24C H 1.5292 0.4089 0.9217 0.112 Uiso 1 1 calc R U
C2' C 0.9794(4) 0.8709(4) 0.7822(2) 0.0269(11) Uani 1 1 d . .
C3' C 0.7632(5) 0.6911(4) 0.6474(3) 0.0396(13) Uani 1 1 d . .
H3'1 H 0.7054 0.7100 0.6185 0.048 Uiso 1 1 calc R U
H3'2 H 0.7268 0.6430 0.6691 0.048 Uiso 1 1 calc R U
C5' C 0.6898(5) 0.8025(4) 0.7165(3) 0.0376(13) Uani 1 1 d . .
H5'1 H 0.6466 0.7576 0.7383 0.045 Uiso 1 1 calc R U
H5'2 H 0.6334 0.8330 0.6914 0.045 Uiso 1 1 calc R U
C6' C 0.7565(5) 0.8669(4) 0.7551(2) 0.0341(12) Uani 1 1 d . .
H6'1 H 0.7064 0.8845 0.7873 0.041 Uiso 1 1 calc R U
H6'2 H 0.7817 0.9197 0.7344 0.041 Uiso 1 1 calc R U
C7' C 0.8696(4) 0.8109(4) 0.7754(2) 0.0283(11) Uani 1 1 d . .
C8' C 0.8511(4) 0.7810(4) 0.8369(2) 0.0287(11) Uani 1 1 d . .
C9' C 0.7867(4) 0.7122(4) 0.8610(2) 0.0277(11) Uani 1 1 d . .
H9' H 0.7491 0.6695 0.8383 0.033 Uiso 1 1 calc R U
C10' C 0.7794(4) 0.7082(4) 0.9210(2) 0.0280(11) Uani 1 1 d . .
C11' C 0.8289(4) 0.7758(4) 0.9530(2) 0.0285(11) Uani 1 1 d . .
C12' C 0.8985(4) 0.8447(4) 0.9311(2) 0.0282(11) Uani 1 1 d . .
H12' H 0.9339 0.8881 0.9540 0.034 Uiso 1 1 calc R U
C13' C 0.9109(4) 0.8432(4) 0.8718(2) 0.0285(11) Uani 1 1 d . .
C14' C 0.8764(6) 0.6591(4) 0.6192(2) 0.0399(13) Uani 1 1 d . .
H14' H 0.8710 0.6023 0.5988 0.048 Uiso 1 1 calc R U
C15' C 0.9961(5) 0.6819(4) 0.6442(3) 0.0380(13) Uani 1 1 d . .
H15' H 1.0610 0.6385 0.6375 0.046 Uiso 1 1 calc R U
C16' C 1.0620(4) 0.8845(4) 0.7399(2) 0.0295(11) Uani 1 1 d . .
C17' C 1.0475(5) 0.8301(4) 0.6857(2) 0.0338(12) Uani 1 1 d . .
H17C H 1.1242 0.8281 0.6654 0.041 Uiso 1 1 calc R U
H17D H 0.9881 0.8584 0.6610 0.041 Uiso 1 1 calc R U
C18' C 1.0698(6) 0.5937(4) 0.7549(3) 0.0467(15) Uani 1 1 d . .
H18D H 0.9950 0.5924 0.7760 0.070 Uiso 1 1 calc R U
H18E H 1.1341 0.5703 0.7781 0.070 Uiso 1 1 calc R U
H18F H 1.0616 0.5583 0.7209 0.070 Uiso 1 1 calc R U
C19' C 1.0991(4) 0.6889(4) 0.7384(3) 0.0343(12) Uani 1 1 d . .
H19A H 1.1774 0.6895 0.7194 0.041 Uiso 1 1 calc R U
H19B H 1.1070 0.7237 0.7731 0.041 Uiso 1 1 calc R U
C20' C 1.0062(5) 0.7352(4) 0.6993(2) 0.0338(12) Uani 1 1 d . .
C21' C 0.8806(4) 0.7395(4) 0.7284(2) 0.0283(11) Uani 1 1 d . .
H21' H 0.8601 0.6810 0.7442 0.034 Uiso 1 1 calc R U
C22' C 1.1670(4) 0.9390(4) 0.7513(2) 0.0314(11) Uani 1 1 d . .
C23' C 1.3530(5) 0.9925(5) 0.7134(3) 0.0479(16) Uani 1 1 d . .
H23D H 1.3332 1.0480 0.7315 0.072 Uiso 1 1 calc R U
H23E H 1.3900 1.0039 0.6769 0.072 Uiso 1 1 calc R U
H23F H 1.4086 0.9599 0.7371 0.072 Uiso 1 1 calc R U
H1 H 1.241(7) 0.429(5) 1.049(3) 0.05(2) Uiso 1 1 d . .
H1' H 1.037(5) 0.924(4) 0.850(3) 0.028(16) Uiso 1 1 d . .
N1 N 1.1965(4) 0.4548(4) 1.0273(2) 0.0389(12) Uani 1 1 d . .
N4 N 0.8132(4) 0.5615(3) 0.97167(18) 0.0284(9) Uani 1 1 d . .
N1' N 0.9810(4) 0.9003(3) 0.8380(2) 0.0304(10) Uani 1 1 d . .
N4' N 0.7902(4) 0.7647(3) 0.6851(2) 0.0342(10) Uani 1 1 d . .
O10 O 1.2815(3) 0.6681(3) 0.84870(18) 0.0446(10) Uani 1 1 d . .
O11 O 1.4729(3) 0.5740(4) 0.89048(19) 0.0505(12) Uani 1 1 d . .
O12 O 1.4425(4) 0.4606(3) 0.98723(18) 0.0483(11) Uani 1 1 d . .
O15 O 0.6644(3) 0.5663(3) 1.07158(16) 0.0305(8) Uani 1 1 d . .
H15 H 0.6778 0.5287 1.0470 0.046 Uiso 1 1 calc R U
O22 O 1.1868(4) 0.3935(4) 1.13586(19) 0.0529(13) Uani 1 1 d . .
O23 O 1.0183(3) 0.4176(3) 1.18687(17) 0.0413(10) Uani 1 1 d . .
O11' O 0.8067(3) 0.7660(2) 1.01116(14) 0.0282(8) Uani 1 1 d . .
O14' O 0.9504(4) 0.7275(3) 0.59308(16) 0.0450(10) Uani 1 1 d . .
O22' O 1.1881(3) 0.9796(3) 0.79501(17) 0.0370(9) Uani 1 1 d . .
O23' O 1.2444(3) 0.9414(3) 0.70537(17) 0.0429(10) Uani 1 1 d . .

loop_
_atom_site_aniso_label
_atom_site_aniso_U_11
_atom_site_aniso_U_22
_atom_site_aniso_U_33
_atom_site_aniso_U_23
_atom_site_aniso_U_13
_atom_site_aniso_U_12
C2 0.026(2) 0.047(3) 0.029(3) 0.003(3) 0.003(2) 0.001(2)
C3 0.023(2) 0.037(3) 0.027(3) 0.005(2) 0.000(2) -0.002(2)
C5 0.032(2) 0.040(3) 0.028(3) 0.000(2) -0.004(2) -0.003(2)
C6 0.032(2) 0.047(3) 0.029(3) -0.003(3) 0.001(2) 0.002(3)
C7 0.028(2) 0.042(3) 0.023(3) -0.001(2) 0.000(2) 0.001(2)
C8 0.021(2) 0.049(3) 0.027(3) -0.008(2) -0.003(2) 0.002(2)
C9 0.023(2) 0.059(4) 0.027(3) -0.001(3) -0.003(2) 0.000(2)
C10 0.031(2) 0.056(4) 0.027(3) -0.005(3) 0.001(2) -0.003(3)
C11 0.023(2) 0.064(4) 0.030(3) -0.014(3) 0.001(2) -0.003(3)
C12 0.023(2) 0.054(4) 0.035(3) -0.010(3) -0.004(2) 0.007(2)
C13 0.034(3) 0.045(3) 0.026(3) -0.002(2) 0.002(2) 0.003(3)
C14 0.019(2) 0.041(3) 0.027(3) 0.001(2) 0.001(2) 0.001(2)
C15 0.0192(19) 0.039(3) 0.029(3) 0.002(2) 0.001(2) 0.000(2)
C16 0.029(2) 0.045(3) 0.027(3) 0.003(2) 0.002(2) 0.004(2)
C17 0.024(2) 0.048(3) 0.025(3) 0.004(2) 0.000(2) 0.001(2)
C18 0.031(2) 0.058(4) 0.026(3) -0.003(3) -0.004(2) 0.001(3)
C19 0.022(2) 0.047(3) 0.022(3) -0.002(2) -0.002(2) 0.001(2)
C20 0.0171(18) 0.045(3) 0.024(3) -0.001(2) 0.003(2) -0.001(2)
C21 0.0191(19) 0.043(3) 0.020(2) 0.002(2) -0.0016(19) -0.002(2)
C22 0.027(2) 0.053(3) 0.029(3) 0.003(3) 0.001(2) 0.001(3)
C23 0.033(3) 0.082(5) 0.034(3) 0.017(3) -0.003(3) 0.011(3)
C24 0.069(5) 0.095(6) 0.060(5) -0.010(5) -0.003(4) 0.043(5)
C2' 0.023(2) 0.036(3) 0.021(3) 0.003(2) 0.001(2) -0.001(2)
C3' 0.034(3) 0.052(3) 0.033(3) 0.001(3) -0.006(3) -0.006(3)
C5' 0.026(2) 0.052(3) 0.035(3) 0.002(3) -0.003(2) 0.002(3)
C6' 0.027(2) 0.044(3) 0.032(3) 0.002(2) -0.001(2) 0.001(2)
C7' 0.024(2) 0.042(3) 0.019(2) 0.002(2) -0.001(2) -0.005(2)
C8' 0.023(2) 0.037(3) 0.025(3) 0.001(2) -0.001(2) 0.001(2)
C9' 0.024(2) 0.036(3) 0.023(2) 0.002(2) -0.001(2) -0.001(2)
C10' 0.020(2) 0.040(3) 0.024(2) 0.005(2) 0.001(2) 0.000(2)
C11' 0.021(2) 0.044(3) 0.021(2) 0.005(2) 0.005(2) 0.004(2)
C12' 0.024(2) 0.037(3) 0.023(2) -0.007(2) 0.002(2) 0.002(2)
C13' 0.024(2) 0.036(3) 0.026(3) 0.004(2) 0.001(2) -0.001(2)
C14' 0.045(3) 0.049(3) 0.025(3) -0.007(3) -0.003(3) -0.007(3)
C15' 0.034(3) 0.048(3) 0.032(3) -0.002(3) 0.003(2) -0.001(3)
C16' 0.027(2) 0.038(3) 0.024(3) 0.006(2) 0.001(2) -0.002(2)
C17' 0.032(2) 0.046(3) 0.024(3) 0.001(2) 0.005(2) -0.006(3)
C18' 0.044(3) 0.046(3) 0.050(4) -0.010(3) -0.014(3) 0.004(3)
C19' 0.023(2) 0.044(3) 0.036(3) -0.005(3) -0.002(2) 0.003(2)
C20' 0.030(2) 0.045(3) 0.027(3) 0.000(2) -0.002(2) -0.002(2)
C21' 0.022(2) 0.038(3) 0.025(2) 0.005(2) -0.003(2) -0.001(2)
C22' 0.027(2) 0.038(3) 0.029(3) 0.004(2) 0.006(2) -0.005(2)
C23' 0.030(3) 0.075(4) 0.039(3) 0.011(3) 0.000(3) -0.017(3)
N1 0.027(2) 0.060(3) 0.030(3) 0.003(2) 0.002(2) 0.007(2)
N4 0.0235(18) 0.039(2) 0.023(2) -0.0022(19) -0.0012(17) 0.0024(19)
N1' 0.025(2) 0.042(3) 0.025(2) 0.000(2) 0.0005(19) -0.005(2)
N4' 0.028(2) 0.047(3) 0.027(2) 0.003(2) -0.0074(19) -0.001(2)
O10 0.0303(18) 0.067(3) 0.036(2) 0.002(2) 0.0022(18) -0.004(2)
O11 0.0265(17) 0.085(3) 0.040(2) -0.005(3) 0.0062(17) 0.001(2)
O12 0.0312(18) 0.076(3) 0.037(2) -0.005(2) -0.0029(18) 0.016(2)
O15 0.0213(14) 0.043(2) 0.0278(19) -0.0001(17) 0.0011(15) -0.0022(16)
O22 0.0329(19) 0.087(3) 0.039(2) 0.017(2) 0.0060(19) 0.020(2)
O23 0.0273(16) 0.069(3) 0.0276(19) 0.012(2) 0.0002(16) 0.0120(19)
O11' 0.0250(15) 0.043(2) 0.0163(16) 0.0007(16) 0.0015(13) -0.0024(16)
O14' 0.053(2) 0.059(3) 0.0232(19) -0.0008(19) 0.0019(19) -0.013(2)
O22' 0.0307(17) 0.050(2) 0.030(2) -0.0001(19) 0.0009(16) -0.0079(18)
O23' 0.0317(17) 0.067(3) 0.030(2) 0.005(2) 0.0061(17) -0.014(2)

loop_
_atom_type_symbol
_atom_type_description
_atom_type_scat_dispersion_real
_atom_type_scat_dispersion_imag
_atom_type_scat_source
C C 0.0181 0.0091 'International Tables Vol C Tables 4.2.6.8 and 6.1.1.4'
H H 0.0000 0.0000 'International Tables Vol C Tables 4.2.6.8 and 6.1.1.4'
N N 0.0311 0.0180 'International Tables Vol C Tables 4.2.6.8 and 6.1.1.4'
O O 0.0492 0.0322 'International Tables Vol C Tables 4.2.6.8 and 6.1.1.4'

loop_
_geom_angle_atom_site_label_1
_geom_angle_atom_site_label_2
_geom_angle_atom_site_label_3
_geom_angle
C16 C2 N1 128.4(5)
C16 C2 C7 123.5(5)
N1 C2 C7 107.8(5)
N4 C3 C10' 115.8(4)
N4 C3 C14 106.6(4)
C10' C3 C14 100.4(4)
N4 C5 C6 100.5(4)
C5 C6 C7 102.2(5)
C8 C7 C2 101.5(4)
C8 C7 C21 117.5(5)
C2 C7 C21 114.2(4)
C8 C7 C6 109.3(4)
C2 C7 C6 111.3(5)
C21 C7 C6 103.2(4)
C9 C8 C13 121.5(5)
C9 C8 C7 131.6(5)
C13 C8 C7 107.0(5)
C8 C9 C10 119.2(5)
O10 C10 C9 122.7(5)
O10 C10 C11 119.0(5)
C9 C10 C11 118.4(5)
O11 C11 C12 124.6(6)
O11 C11 C10 117.5(6)
C12 C11 C10 117.7(4)
C13 C12 O12 119.3(6)
C13 C12 C11 119.1(5)
O12 C12 C11 121.2(5)
N1 C13 C12 128.2(6)
N1 C13 C8 107.6(5)
C12 C13 C8 124.0(5)
O11' C14 C15 112.3(4)
O11' C14 C3 106.5(4)
C15 C14 C3 111.7(4)
O15 C15 C14 106.1(4)
O15 C15 C20 113.9(4)
C14 C15 C20 113.1(4)
C2 C16 C22 119.2(5)
C2 C16 C17 116.4(5)
C22 C16 C17 124.3(5)
C16 C17 C20 110.4(4)
C18 C19 C20 114.9(5)
C19 C20 C21 108.6(4)
C19 C20 C17 112.0(4)
C21 C20 C17 109.0(5)
C19 C20 C15 110.7(4)
C21 C20 C15 106.4(4)
C17 C20 C15 109.9(4)
N4 C21 C7 105.3(4)
N4 C21 C20 107.8(4)
C7 C21 C20 115.7(4)
O22 C22 O23 122.3(5)
O22 C22 C16 124.2(5)
O23 C22 C16 113.5(4)
C16' C2' N1' 129.2(5)
C16' C2' C7' 123.1(5)
N1' C2' C7' 107.5(4)
N4' C3' C14' 110.1(5)
N4' C5' C6' 100.6(4)
C5' C6' C7' 102.7(4)
C2' C7' C8' 100.6(4)
C2' C7' C21' 115.3(4)
C8' C7' C21' 118.7(5)
C2' C7' C6' 110.1(4)
C8' C7' C6' 109.7(4)
C21' C7' C6' 102.7(4)
C9' C8' C13' 120.2(5)
C9' C8' C7' 132.8(5)
C13' C8' C7' 106.8(4)
C8' C9' C10' 118.1(5)
C11' C10' C9' 119.3(5)
C11' C10' C3 108.7(4)
C9' C10' C3 131.8(5)
C10' C11' C12' 124.7(5)
C10' C11' O11' 112.7(4)
C12' C11' O11' 122.6(5)
C11' C12' C13' 114.2(5)
C12' C13' N1' 127.4(5)
C12' C13' C8' 122.9(5)
N1' C13' C8' 109.8(5)
O14' C14' C15' 60.0(4)
O14' C14' C3' 115.3(5)
C15' C14' C3' 119.8(5)
O14' C15' C14' 58.8(4)
O14' C15' C20' 118.0(5)
C14' C15' C20' 121.3(5)
C2' C16' C22' 119.1(5)
C2' C16' C17' 117.2(5)
C22' C16' C17' 123.1(5)
C16' C17' C20' 111.1(4)
C18' C19' C20' 115.9(5)
C15' C20' C17' 109.7(5)
C15' C20' C19' 108.3(5)
C17' C20' C19' 110.3(5)
C15' C20' C21' 109.3(4)
C17' C20' C21' 108.6(5)
C19' C20' C21' 110.6(4)
N4' C21' C7' 105.0(4)
N4' C21' C20' 108.3(4)
C7' C21' C20' 114.5(4)
O22' C22' O23' 121.9(5)
O22' C22' C16' 126.6(5)
O23' C22' C16' 111.5(5)
C13 N1 C2 112.7(5)
C5 N4 C21 108.3(4)
C5 N4 C3 119.3(4)
C21 N4 C3 112.1(4)
C2' N1' C13' 109.3(5)
C5' N4' C3' 117.0(4)
C5' N4' C21' 105.6(4)
C3' N4' C21' 111.3(5)
C12 O12 C24 115.4(5)
C22 O23 C23 114.9(4)
C11' O11' C14 107.0(4)
C14' O14' C15' 61.1(4)
C22' O23' C23' 115.5(5)

loop_
_geom_bond_atom_site_label_1
_geom_bond_atom_site_label_2
_geom_bond_distance
C2 C16 1.341(8)
C2 N1 1.387(7)
C2 C7 1.514(8)
C3 N4 1.481(7)
C3 C10' 1.509(7)
C3 C14 1.552(7)
C5 N4 1.456(7)
C5 C6 1.527(8)
C6 C7 1.564(8)
C7 C8 1.508(7)
C7 C21 1.543(7)
C8 C9 1.322(8)
C8 C13 1.486(8)
C9 C10 1.482(7)
C10 O10 1.213(7)
C10 C11 1.562(8)
C11 O11 1.233(7)
C11 C12 1.430(9)
C12 C13 1.350(7)
C12 O12 1.386(7)
C13 N1 1.349(8)
C14 O11' 1.451(6)
C14 C15 1.524(7)
C15 O15 1.428(6)
C15 C20 1.568(6)
C16 C22 1.465(8)
C16 C17 1.517(7)
C17 C20 1.552(8)
C18 C19 1.536(7)
C19 C20 1.542(7)
C20 C21 1.550(7)
C21 N4 1.472(6)
C22 O22 1.212(7)
C22 O23 1.340(7)
C23 O23 1.462(7)
C24 O12 1.425(9)
C2' C16' 1.361(7)
C2' N1' 1.378(7)
C2' C7' 1.517(7)
C3' N4' 1.446(8)
C3' C14' 1.489(8)
C5' N4' 1.445(7)
C5' C6' 1.515(8)
C6' C7' 1.577(7)
C7' C8' 1.521(7)
C7' C21' 1.542(7)
C8' C9' 1.375(7)
C8' C13' 1.406(8)
C9' C10' 1.406(7)
C10' C11' 1.376(8)
C11' C12' 1.387(8)
C11' O11' 1.389(6)
C12' C13' 1.394(7)
C13' N1' 1.399(7)
C14' O14' 1.449(7)
C14' C15' 1.482(8)
C15' O14' 1.467(7)
C15' C20' 1.522(8)
C16' C22' 1.442(7)
C16' C17' 1.517(8)
C17' C20' 1.531(8)
C18' C19' 1.517(9)
C19' C20' 1.539(8)
C20' C21' 1.543(7)
C21' N4' 1.470(6)
C22' O22' 1.213(7)
C22' O23' 1.372(6)
C23' O23' 1.434(7)

loop_
_geom_torsion_atom_site_label_1
_geom_torsion_atom_site_label_2
_geom_torsion_atom_site_label_3
_geom_torsion_atom_site_label_4
_geom_torsion
N4 C5 C6 C7 -43.9(5)
C16 C2 C7 C8 157.1(6)
N1 C2 C7 C8 -18.2(6)
C16 C2 C7 C21 29.7(8)
N1 C2 C7 C21 -145.6(5)
C16 C2 C7 C6 -86.6(7)
N1 C2 C7 C6 98.0(5)
C5 C6 C7 C8 -95.3(5)
C5 C6 C7 C2 153.3(4)
C5 C6 C7 C21 30.4(5)
C2 C7 C8 C9 -163.4(6)
C21 C7 C8 C9 -38.2(9)
C6 C7 C8 C9 78.9(8)
C2 C7 C8 C13 15.3(6)
C21 C7 C8 C13 140.5(5)
C6 C7 C8 C13 -102.4(5)
C13 C8 C9 C10 2.3(9)
C7 C8 C9 C10 -179.2(6)
C8 C9 C10 O10 -178.9(6)
C8 C9 C10 C11 1.2(8)
O10 C10 C11 O11 0.7(9)
C9 C10 C11 O11 -179.3(6)
O10 C10 C11 C12 177.3(5)
C9 C10 C11 C12 -2.7(8)
O11 C11 C12 C13 177.0(6)
C10 C11 C12 C13 0.6(8)
O11 C11 C12 O12 4.4(10)
C10 C11 C12 O12 -171.9(5)
O12 C12 C13 N1 0.5(10)
C11 C12 C13 N1 -172.2(6)
O12 C12 C13 C8 175.6(5)
C11 C12 C13 C8 3.0(9)
C9 C8 C13 N1 171.3(6)
C7 C8 C13 N1 -7.5(6)
C9 C8 C13 C12 -4.7(9)
C7 C8 C13 C12 176.4(6)
N4 C3 C14 O11' 99.7(4)
C10' C3 C14 O11' -21.3(5)
N4 C3 C14 C15 -23.3(5)
C10' C3 C14 C15 -144.3(4)
O11' C14 C15 O15 177.1(4)
C3 C14 C15 O15 -63.3(5)
O11' C14 C15 C20 -57.4(6)
C3 C14 C15 C20 62.2(5)
N1 C2 C16 C22 -5.5(10)
C7 C2 C16 C22 -179.8(5)
N1 C2 C16 C17 171.5(6)
C7 C2 C16 C17 -2.9(9)
C2 C16 C17 C20 -43.6(7)
C22 C16 C17 C20 133.2(6)
C18 C19 C20 C21 -170.2(5)
C18 C19 C20 C17 -49.8(6)
C18 C19 C20 C15 73.2(6)
C16 C17 C20 C19 -59.3(6)
C16 C17 C20 C21 60.9(5)
C16 C17 C20 C15 177.2(5)
O15 C15 C20 C19 -149.6(4)
C14 C15 C20 C19 89.2(5)
O15 C15 C20 C21 92.5(5)
C14 C15 C20 C21 -28.7(6)
O15 C15 C20 C17 -25.4(6)
C14 C15 C20 C17 -146.6(5)
C8 C7 C21 N4 114.6(5)
C2 C7 C21 N4 -126.7(5)
C6 C7 C21 N4 -5.8(5)
C8 C7 C21 C20 -126.5(5)
C2 C7 C21 C20 -7.8(6)
C6 C7 C21 C20 113.2(5)
C19 C20 C21 N4 -154.7(4)
C17 C20 C21 N4 83.0(5)
C15 C20 C21 N4 -35.4(6)
C19 C20 C21 C7 87.8(5)
C17 C20 C21 C7 -34.5(6)
C15 C20 C21 C7 -152.9(4)
C2 C16 C22 O22 -1.3(10)
C17 C16 C22 O22 -177.9(6)
C2 C16 C22 O23 179.2(6)
C17 C16 C22 O23 2.6(9)
N4' C5' C6' C7' -42.9(5)
C16' C2' C7' C8' 151.4(5)
N1' C2' C7' C8' -24.4(5)
C16' C2' C7' C21' 22.5(7)
N1' C2' C7' C21' -153.2(4)
C16' C2' C7' C6' -93.0(6)
N1' C2' C7' C6' 91.2(5)
C5' C6' C7' C2' 145.4(4)
C5' C6' C7' C8' -104.9(5)
C5' C6' C7' C21' 22.1(5)
C2' C7' C8' C9' -163.2(5)
C21' C7' C8' C9' -36.6(8)
C6' C7' C8' C9' 80.8(7)
C2' C7' C8' C13' 20.1(5)
C21' C7' C8' C13' 146.7(4)
C6' C7' C8' C13' -95.8(5)
C13' C8' C9' C10' 2.2(7)
C7' C8' C9' C10' -174.1(5)
C8' C9' C10' C11' 4.4(7)
C8' C9' C10' C3 -171.3(5)
N4 C3 C10' C11' -96.6(5)
C14 C3 C10' C11' 17.7(5)
N4 C3 C10' C9' 79.4(7)
C14 C3 C10' C9' -166.3(5)
C9' C10' C11' C12' -7.3(8)
C3 C10' C11' C12' 169.3(5)
C9' C10' C11' O11' 175.5(4)
C3 C10' C11' O11' -7.9(6)
C10' C11' C12' C13' 2.9(7)
O11' C11' C12' C13' 179.8(4)
C11' C12' C13' N1' -175.9(5)
C11' C12' C13' C8' 4.2(7)
C9' C8' C13' C12' -6.8(8)
C7' C8' C13' C12' 170.3(5)
C9' C8' C13' N1' 173.3(5)
C7' C8' C13' N1' -9.6(6)
N4' C3' C14' O14' -49.7(6)
N4' C3' C14' C15' 18.9(8)
C3' C14' C15' O14' -103.8(6)
O14' C14' C15' C20' 105.9(6)
C3' C14' C15' C20' 2.0(9)
N1' C2' C16' C22' -2.1(9)
C7' C2' C16' C22' -176.8(5)
N1' C2' C16' C17' 169.3(5)
C7' C2' C16' C17' -5.5(8)
C2' C16' C17' C20' -38.0(7)
C22' C16' C17' C20' 133.0(5)
O14' C15' C20' C17' -37.4(6)
C14' C15' C20' C17' -106.1(6)
O14' C15' C20' C19' -157.9(4)
C14' C15' C20' C19' 133.4(6)
O14' C15' C20' C21' 81.5(6)
C14' C15' C20' C21' 12.8(8)
C16' C17' C20' C15' -178.3(4)
C16' C17' C20' C19' -59.1(6)
C16' C17' C20' C21' 62.3(6)
C18' C19' C20' C15' -59.5(6)
C18' C19' C20' C17' -179.5(5)
C18' C19' C20' C21' 60.3(7)
C2' C7' C21' N4' -113.5(5)
C8' C7' C21' N4' 127.3(4)
C6' C7' C21' N4' 6.2(5)
C2' C7' C21' C20' 5.1(6)
C8' C7' C21' C20' -114.2(5)
C6' C7' C21' C20' 124.8(5)
C15' C20' C21' N4' -47.9(6)
C17' C20' C21' N4' 71.7(5)
C19' C20' C21' N4' -167.1(5)
C15' C20' C21' C7' -164.6(5)
C17' C20' C21' C7' -45.0(6)
C19' C20' C21' C7' 76.2(6)
C2' C16' C22' O22' -4.2(9)
C17' C16' C22' O22' -175.0(5)
C2' C16' C22' O23' 176.3(5)
C17' C16' C22' O23' 5.5(8)
C12 C13 N1 C2 171.1(6)
C8 C13 N1 C2 -4.7(7)
C16 C2 N1 C13 -159.9(6)
C7 C2 N1 C13 15.1(7)
C6 C5 N4 C21 42.2(5)
C6 C5 N4 C3 172.1(4)
C7 C21 N4 C5 -22.9(5)
C20 C21 N4 C5 -147.0(4)
C7 C21 N4 C3 -156.6(4)
C20 C21 N4 C3 79.3(5)
C10' C3 N4 C5 -61.6(6)
C14 C3 N4 C5 -172.3(4)
C10' C3 N4 C21 66.5(6)
C14 C3 N4 C21 -44.2(5)
C16' C2' N1' C13' -155.2(6)
C7' C2' N1' C13' 20.2(6)
C12' C13' N1' C2' 173.4(5)
C8' C13' N1' C2' -6.7(6)
C6' C5' N4' C3' 173.1(5)
C6' C5' N4' C21' 48.7(5)
C14' C3' N4' C5' -178.9(5)
C14' C3' N4' C21' -57.5(6)
C7' C21' N4' C5' -34.5(5)
C20' C21' N4' C5' -157.2(5)
C7' C21' N4' C3' -162.4(4)
C20' C21' N4' C3' 75.0(6)
C13 C12 O12 C24 113.2(7)
C11 C12 O12 C24 -74.3(8)
O22 C22 O23 C23 1.4(9)
C16 C22 O23 C23 -179.0(6)
C10' C11' O11' C14 -6.8(5)
C12' C11' O11' C14 176.0(4)
C15 C14 O11' C11' 140.6(4)
C3 C14 O11' C11' 18.0(5)
C3' C14' O14' C15' 111.2(6)
C20' C15' O14' C14' -111.5(6)
O22' C22' O23' C23' 1.9(8)
C16' C22' O23' C23' -178.5(5)
